data_7214292
loop_
_publ_author_name
'Xuan, Xiao-Peng'
'Chang, Liang-Liang'
'Zhang, Heng'
'Wang, Na'
'Zhao, Yang'

_publ_section_title
;
 Hydrogen bonds in the crystal structure of hydrophobic and hydrophilic
 COOH-functionalized imidazolium ionic liquids
;
_journal_issue 14
_journal_name_full CrystEngComm
_journal_page_first 3040
_journal_paper_doi 10.1039/c3ce42492h
_journal_volume 16
_journal_year 2014
_chemical_formula_sum 'C6 H9 Cl N2 O2'
_chemical_formula_weight 176.60
_chemical_name_systematic
;
?
;
_space_group_IT_number 29
_symmetry_cell_setting orthorhombic
_symmetry_space_group_name_Hall 'P 2c -2ac'
_symmetry_space_group_name_H-M 'P c a 21'
_atom_sites_solution_hydrogens geom
_atom_sites_solution_primary direct
_atom_sites_solution_secondary difmap
_audit_creation_method SHELXL-97
_cell_angle_alpha 90.00
_cell_angle_beta 90.00
_cell_angle_gamma 90.00
_cell_formula_units_Z 4
_cell_length_a 13.445(6)
_cell_length_b 6.382(3)
_cell_length_c 9.727(5)
_cell_measurement_reflns_used 1430
_cell_measurement_temperature 296(2)
_cell_measurement_theta_max 24.20
_cell_measurement_theta_min 3.53
_cell_volume 834.6(7)
_computing_cell_refinement 'Bruker SAINT'
_computing_data_collection 'Bruker APEX2'
_computing_data_reduction 'Bruker SAINT'
_computing_molecular_graphics 'Bruker SHELXTL'
_computing_publication_material 'Bruker SHELXTL'
_computing_structure_refinement 'SHELXL-97 (Sheldrick, 2008)'
_computing_structure_solution 'SHELXS-97 (Sheldrick, 2008)'
_diffrn_ambient_temperature 296(2)
_diffrn_measured_fraction_theta_full 1.000
_diffrn_measured_fraction_theta_max 1.000
_diffrn_measurement_device_type 'Bruker APEX-II CCD'
_diffrn_measurement_method '\f and \w scans'
_diffrn_radiation_monochromator graphite
_diffrn_radiation_source 'fine-focus sealed tube'
_diffrn_radiation_type MoK\a
_diffrn_radiation_wavelength 0.71073
_diffrn_reflns_av_R_equivalents 0.0266
_diffrn_reflns_av_sigmaI/netI 0.0327
_diffrn_reflns_limit_h_max 15
_diffrn_reflns_limit_h_min -13
_diffrn_reflns_limit_k_max 7
_diffrn_reflns_limit_k_min -7
_diffrn_reflns_limit_l_max 11
_diffrn_reflns_limit_l_min -11
_diffrn_reflns_number 3957
_diffrn_reflns_theta_full 24.99
_diffrn_reflns_theta_max 24.99
_diffrn_reflns_theta_min 3.03
_exptl_absorpt_coefficient_mu 0.411
_exptl_absorpt_correction_T_max 0.9410
_exptl_absorpt_correction_T_min 0.9261
_exptl_absorpt_correction_type multi-scan
_exptl_absorpt_process_details SADABS
_exptl_crystal_colour colorless
_exptl_crystal_density_diffrn 1.405
_exptl_crystal_density_method 'not measured'
_exptl_crystal_description block
_exptl_crystal_F_000 368
_exptl_crystal_size_max 0.19
_exptl_crystal_size_mid 0.18
_exptl_crystal_size_min 0.15
_refine_diff_density_max 0.112
_refine_diff_density_min -0.112
_refine_diff_density_rms 0.028
_refine_ls_abs_structure_details 'Flack H D (1983), Acta Cryst. A39, 876-881'
_refine_ls_abs_structure_Flack 0.05(7)
_refine_ls_extinction_coef 0.007(2)
_refine_ls_extinction_expression Fc^*^=kFc[1+0.001xFc^2^\l^3^/sin(2\q)]^-1/4^
_refine_ls_extinction_method SHELXL
_refine_ls_goodness_of_fit_ref 1.012
_refine_ls_hydrogen_treatment constr
_refine_ls_matrix_type full
_refine_ls_number_parameters 102
_refine_ls_number_reflns 1448
_refine_ls_number_restraints 1
_refine_ls_restrained_S_all 1.012
_refine_ls_R_factor_all 0.0348
_refine_ls_R_factor_gt 0.0287
_refine_ls_shift/su_max 0.000
_refine_ls_shift/su_mean 0.000
_refine_ls_structure_factor_coef Fsqd
_refine_ls_weighting_details 'calc w=1/[\s^2^(Fo^2^)+(0.0372P)^2^+0.0349P] where P=(Fo^2^+2Fc^2^)/3'
_refine_ls_weighting_scheme calc
_refine_ls_wR_factor_gt 0.0680
_refine_ls_wR_factor_ref 0.0713
_reflns_number_gt 1293
_reflns_number_total 1448
_reflns_threshold_expression >2sigma(I)
_cod_data_source_file c3ce42492h2.cif
_cod_data_source_block a
_cod_depositor_comments
;
The following automatic conversions were performed:

'_symmetry_cell_setting' value 'Orthorhombic' changed to
'orthorhombic' according to
/usr/data/users/saulius/crontab/automatic-downloads/current/RSC/lib/dictionaries/cif_core.dic
dictionary named 'cif_core.dic' version 2.4.2 from
2011-04-26.

'_exptl_absorpt_correction_type' value 'Multi-scan'
changed to 'multi-scan' according to
/usr/data/users/saulius/crontab/automatic-downloads/current/RSC/lib/dictionaries/cif_core.dic
dictionary named 'cif_core.dic' version 2.4.2 from 2011-04-26.

Automatic conversion script
Id: cif_fix_values 2281 2013-09-26 08:29:07Z andrius 
;
_cod_original_sg_symbol_H-M 'Pca2(1) '
_cod_database_code 7214292

loop_
_symmetry_equiv_pos_as_xyz
'x, y, z'
'-x, -y, z+1/2'
'x+1/2, -y, z'
'-x+1/2, y, z+1/2'

loop_
_atom_site_label
_atom_site_type_symbol
_atom_site_fract_x
_atom_site_fract_y
_atom_site_fract_z
_atom_site_U_iso_or_equiv
_atom_site_adp_type
_atom_site_occupancy
_atom_site_symmetry_multiplicity
_atom_site_calc_flag
_atom_site_refinement_flags
N1 N 0.74578(14) 0.1251(2) 0.9059(2) 0.0442(5) Uani 1 1 d .
N2 N 0.62431(12) 0.3453(2) 0.89827(19) 0.0406(4) Uani 1 1 d .
C1 C 0.80588(19) -0.0629(4) 0.8840(4) 0.0671(8) Uani 1 1 d .
H1A H 0.7737 -0.1517 0.8180 0.101 Uiso 1 1 calc R
H1B H 0.8131 -0.1369 0.9693 0.101 Uiso 1 1 calc R
H1C H 0.8703 -0.0234 0.8503 0.101 Uiso 1 1 calc R
C2 C 0.76916(17) 0.2869(3) 0.9936(2) 0.0501(6) Uani 1 1 d .
H2A H 0.8266 0.2992 1.0462 0.060 Uiso 1 1 calc R
C3 C 0.69336(18) 0.4238(4) 0.9887(3) 0.0497(6) Uani 1 1 d .
H3A H 0.6885 0.5486 1.0376 0.060 Uiso 1 1 calc R
C4 C 0.65767(16) 0.1644(3) 0.8502(2) 0.0427(5) Uani 1 1 d .
H4A H 0.6247 0.0788 0.7876 0.051 Uiso 1 1 calc R
C5 C 0.53049(15) 0.4436(4) 0.8601(3) 0.0472(6) Uani 1 1 d .
H5A H 0.4986 0.4985 0.9419 0.057 Uiso 1 1 calc R
H5B H 0.4868 0.3387 0.8206 0.057 Uiso 1 1 calc R
C6 C 0.54469(18) 0.6184(3) 0.7583(3) 0.0431(6) Uani 1 1 d .
Cl1 Cl 0.47032(4) 0.11300(8) 0.57800(5) 0.0534(2) Uani 1 1 d .
O1 O 0.62412(13) 0.6676(3) 0.7108(2) 0.0657(5) Uani 1 1 d .
O2 O 0.45944(11) 0.7079(3) 0.7295(2) 0.0564(5) Uani 1 1 d .
H2 H 0.4695 0.8180 0.6883 0.085 Uiso 1 1 calc R

loop_
_atom_site_aniso_label
_atom_site_aniso_U_11
_atom_site_aniso_U_22
_atom_site_aniso_U_33
_atom_site_aniso_U_23
_atom_site_aniso_U_13
_atom_site_aniso_U_12
N1 0.0417(10) 0.0414(10) 0.0496(12) 0.0057(9) 0.0051(9) 0.0002(8)
N2 0.0433(10) 0.0374(9) 0.0411(11) 0.0027(8) 0.0001(9) -0.0022(8)
C1 0.0568(15) 0.0483(13) 0.096(2) 0.0038(15) 0.0089(16) 0.0077(11)
C2 0.0451(13) 0.0564(13) 0.0488(15) 0.0016(12) -0.0055(12) -0.0093(11)
C3 0.0561(14) 0.0483(12) 0.0446(14) -0.0037(11) -0.0017(12) -0.0095(11)
C4 0.0478(12) 0.0376(11) 0.0427(13) 0.0000(10) 0.0023(11) -0.0045(10)
C5 0.0462(13) 0.0434(12) 0.0522(15) 0.0029(11) 0.0024(12) -0.0007(9)
C6 0.0502(14) 0.0383(12) 0.0408(14) -0.0061(10) -0.0063(11) -0.0003(10)
Cl1 0.0623(4) 0.0470(3) 0.0510(4) 0.0056(3) -0.0048(3) -0.0001(2)
O1 0.0558(10) 0.0711(11) 0.0703(13) 0.0251(10) 0.0072(10) 0.0022(9)
O2 0.0530(9) 0.0495(9) 0.0666(13) 0.0103(9) -0.0077(8) 0.0022(8)

loop_
_atom_type_symbol
_atom_type_description
_atom_type_scat_dispersion_real
_atom_type_scat_dispersion_imag
_atom_type_scat_source
C C 0.0033 0.0016 'International Tables Vol C Tables 4.2.6.8 and 6.1.1.4'
H H 0.0000 0.0000 'International Tables Vol C Tables 4.2.6.8 and 6.1.1.4'
N N 0.0061 0.0033 'International Tables Vol C Tables 4.2.6.8 and 6.1.1.4'
O O 0.0106 0.0060 'International Tables Vol C Tables 4.2.6.8 and 6.1.1.4'
Cl Cl 0.1484 0.1585 'International Tables Vol C Tables 4.2.6.8 and 6.1.1.4'

loop_
_geom_angle_atom_site_label_1
_geom_angle_atom_site_label_2
_geom_angle_atom_site_label_3
_geom_angle
C4 N1 C2 108.39(18)
C4 N1 C1 126.1(2)
C2 N1 C1 125.5(2)
C4 N2 C3 108.38(18)
C4 N2 C5 125.34(19)
C3 N2 C5 126.28(19)
N1 C1 H1A 109.5
N1 C1 H1B 109.5
H1A C1 H1B 109.5
N1 C1 H1C 109.5
H1A C1 H1C 109.5
H1B C1 H1C 109.5
C3 C2 N1 107.0(2)
C3 C2 H2A 126.5
N1 C2 H2A 126.5
C2 C3 N2 107.4(2)
C2 C3 H3A 126.3
N2 C3 H3A 126.3
N2 C4 N1 108.83(19)
N2 C4 H4A 125.6
N1 C4 H4A 125.6
N2 C5 C6 112.18(19)
N2 C5 H5A 109.2
C6 C5 H5A 109.2
N2 C5 H5B 109.2
C6 C5 H5B 109.2
H5A C5 H5B 107.9
O1 C6 O2 125.4(2)
O1 C6 C5 124.0(2)
O2 C6 C5 110.7(2)
C6 O2 H2 109.5

loop_
_geom_bond_atom_site_label_1
_geom_bond_atom_site_label_2
_geom_bond_distance
N1 C4 1.327(3)
N1 C2 1.376(3)
N1 C1 1.462(3)
N2 C4 1.324(3)
N2 C3 1.374(3)
N2 C5 1.457(3)
C1 H1A 0.9600
C1 H1B 0.9600
C1 H1C 0.9600
C2 C3 1.343(3)
C2 H2A 0.9300
C3 H3A 0.9300
C4 H4A 0.9300
C5 C6 1.503(3)
C5 H5A 0.9700
C5 H5B 0.9700
C6 O1 1.205(3)
C6 O2 1.311(3)
O2 H2 0.8200

loop_
_geom_hbond_atom_site_label_D
_geom_hbond_atom_site_label_H
_geom_hbond_atom_site_label_A
_geom_hbond_distance_DH
_geom_hbond_distance_HA
_geom_hbond_distance_DA
_geom_hbond_angle_DHA
_geom_hbond_site_symmetry_A
O2 H2 Cl1 0.82 2.17 2.979(2) 170.8 1_565

loop_
_geom_torsion_atom_site_label_1
_geom_torsion_atom_site_label_2
_geom_torsion_atom_site_label_3
_geom_torsion_atom_site_label_4
_geom_torsion
C4 N1 C2 C3 -0.2(3)
C1 N1 C2 C3 -177.3(2)
N1 C2 C3 N2 -0.1(3)
C4 N2 C3 C2 0.3(2)
C5 N2 C3 C2 -179.3(2)
C3 N2 C4 N1 -0.4(2)
C5 N2 C4 N1 179.16(19)
C2 N1 C4 N2 0.3(3)
C1 N1 C4 N2 177.4(2)
C4 N2 C5 C6 -101.7(2)
C3 N2 C5 C6 77.8(3)
N2 C5 C6 O1 2.0(3)
N2 C5 C6 O2 -178.0(2)
